data_1527223
loop_
_publ_author_name
'Chapuis, G.'
'Niggli, A.'

_publ_section_title
;
 Crystal structure and crystal chemistry of a new sulfide In6.6 Ca3.1 S13
;
_journal_name_full 'Journal of Solid State Chemistry'
_journal_page_first 126
_journal_page_last 130
_journal_volume 5
_journal_year 1972
_chemical_formula_sum 'Ca3.1 In6.6 S13'
_chemical_name_systematic 'In6.6 Ca3.1 S13'
_space_group_IT_number 12
_symmetry_space_group_name_Hall '-C 2y'
_symmetry_space_group_name_H-M 'C 1 2/m 1'
_cell_angle_alpha 90
_cell_angle_beta 91.65
_cell_angle_gamma 90
_cell_formula_units_Z 4
_cell_length_a 37.63
_cell_length_b 3.8358
_cell_length_c 13.7129
_cell_volume 1978.515
_citation_journal_id_ASTM JSSCBI
_cod_data_source_file Chapuis_JSSCBI_1972_1989.cif
_cod_data_source_block Ca3.1In6.6S13
_cod_database_code 1527223

loop_
_symmetry_equiv_pos_as_xyz
x,y,z
-x,y,-z
-x,-y,-z
x,-y,z
x+1/2,y+1/2,z
-x+1/2,y+1/2,-z
-x+1/2,-y+1/2,-z
x+1/2,-y+1/2,z

loop_
_atom_site_label
_atom_site_type_symbol
_atom_site_fract_x
_atom_site_fract_y
_atom_site_fract_z
_atom_site_occupancy
_atom_site_U_iso_or_equiv
S1 S-2 0.1263 0 0.5803 1 0.0
S8 S-2 0.1135 0 0.1494 1 0.0
S4 S-2 0.4673 0 0.3975 1 0.0
In6 In+3 0.247 0 0.6311 0.8 0.0
S13 S-2 0.2165 0 0.0547 1 0.0
Ca1 Ca+2 0.247 0 0.6311 0.2 0.0
In7 In+3 0.2821 0 0.0868 1 0.0
S6 S-2 0.2063 0 0.784 1 0.0
In5 In+3 0.4126 0 0.5034 1 0.0
S2 S-2 0.2105 0 0.3003 1 0.0
S12 S-2 0.4509 0 0.0111 1 0.0
S11 S-2 0.0075 0 0.1824 1 0.0
Ca4 Ca+2 0.4331 0 0.7742 1 0.0
S9 S-2 0.0883 0 0.7922 1 0.0
In4 In+3 0.167 0 0.4365 1 0.0
Ca2 Ca+2 0.4588 0 0.2067 0.2 0.0
S10 S-2 0.0545 0 0.394 1 0.0
In8 In+3 0.4588 0 0.2067 0.8 0.0
In3 In+3 0.1066 0 0.9701 1 0.0
In1 In+3 0 0 0 1 0.0
Ca3 Ca+2 0.352 0 0.2693 0.701 0.0
Ca5 Ca+2 0.3293 0 0.839 1 0.0
In2 In+3 0 0 0.5 1 0.0
S5 S-2 0.2903 0 0.4655 1 0.0
S3 S-2 0.3674 0 0.6492 1 0.0
S7 S-2 0.3505 0 0.0549 1 0.0
